data_7122638
loop_
_publ_author_name
'Roy, Subhra Kanti'
'Tiwari, Anuj'
'Saleem, Mohammed'
'Jana, Chandan K.'

_publ_section_title
;
 Metal free direct C(sp<sup>2</sup>)-H arylaminations using nitrosoarenes
 to 2-hydroxy-di(het)aryl amines as multifunctional A\b-aggregation
 modulators.
;
_journal_issue 100
_journal_name_full 'Chemical communications (Cambridge, England)'
_journal_page_first 14081
_journal_page_last 14084
_journal_paper_doi 10.1039/c8cc08470j
_journal_volume 54
_journal_year 2018
_chemical_formula_moiety 'C16 H9 N O2'
_chemical_formula_sum 'C16 H9 N O2'
_chemical_formula_weight 247.24
_space_group_crystal_system monoclinic
_space_group_IT_number 14
_space_group_name_Hall '-P 2yn'
_space_group_name_H-M_alt 'P 1 21/n 1'
_symmetry_space_group_name_Hall '-P 2yn'
_symmetry_space_group_name_H-M 'P 1 21/n 1'
_atom_sites_solution_hydrogens geom
_audit_creation_method SHELXL-2013
_audit_update_record
;
2018-09-06 deposited with the CCDC.
2018-11-23 downloaded from the CCDC.
;
_cell_angle_alpha 90
_cell_angle_beta 94.388(4)
_cell_angle_gamma 90
_cell_formula_units_Z 4
_cell_length_a 3.9089(13)
_cell_length_b 23.323(8)
_cell_length_c 12.350(4)
_cell_measurement_reflns_used 23451
_cell_measurement_temperature 296(2)
_cell_measurement_theta_max 24.997
_cell_measurement_theta_min 1.746
_cell_volume 1122.6(6)
_computing_structure_refinement 'SHELXL-2013 (Sheldrick, 2013)'
_computing_structure_solution 'SHELXL-2013 (Sheldrick, 2013)'
_diffrn_ambient_temperature 296(2)
_diffrn_measured_fraction_theta_full 0.975
_diffrn_measured_fraction_theta_max 1.000
_diffrn_measurement_device_type 'CCD area detector'
_diffrn_measurement_method 'phi and omega scans'
_diffrn_radiation_type MoK\a
_diffrn_radiation_wavelength 0.71073
_diffrn_reflns_av_R_equivalents 0.0584
_diffrn_reflns_av_unetI/netI 0.0204
_diffrn_reflns_Laue_measured_fraction_full 0.975
_diffrn_reflns_Laue_measured_fraction_max 1.000
_diffrn_reflns_limit_h_max 4
_diffrn_reflns_limit_h_min -4
_diffrn_reflns_limit_k_max 27
_diffrn_reflns_limit_k_min -27
_diffrn_reflns_limit_l_max 14
_diffrn_reflns_limit_l_min -14
_diffrn_reflns_number 25762
_diffrn_reflns_point_group_measured_fraction_full 0.975
_diffrn_reflns_point_group_measured_fraction_max 1.000
_diffrn_reflns_theta_full 25.242
_diffrn_reflns_theta_max 24.997
_diffrn_reflns_theta_min 1.746
_exptl_absorpt_coefficient_mu 0.098
_exptl_absorpt_correction_T_max 0.969
_exptl_absorpt_correction_T_min 0.965
_exptl_absorpt_correction_type multi-scan
_exptl_crystal_colour yellow
_exptl_crystal_density_diffrn 1.463
_exptl_crystal_description needle
_exptl_crystal_F_000 512
_exptl_crystal_size_max 0.36
_exptl_crystal_size_mid 0.34
_exptl_crystal_size_min 0.32
_refine_diff_density_max 0.146
_refine_diff_density_min -0.164
_refine_diff_density_rms 0.034
_refine_ls_extinction_method none
_refine_ls_goodness_of_fit_ref 1.051
_refine_ls_hydrogen_treatment constr
_refine_ls_matrix_type full
_refine_ls_number_parameters 172
_refine_ls_number_reflns 1987
_refine_ls_number_restraints 0
_refine_ls_restrained_S_all 1.051
_refine_ls_R_factor_all 0.0587
_refine_ls_R_factor_gt 0.0416
_refine_ls_shift/su_max 0.000
_refine_ls_shift/su_mean 0.000
_refine_ls_structure_factor_coef Fsqd
_refine_ls_weighting_details 'w=1/[\s^2^(Fo^2^)+(0.0416P)^2^+0.4670P] where P=(Fo^2^+2Fc^2^)/3'
_refine_ls_weighting_scheme calc
_refine_ls_wR_factor_gt 0.0972
_refine_ls_wR_factor_ref 0.1112
_reflns_Friedel_coverage 0.000
_reflns_number_gt 1531
_reflns_number_total 1987
_reflns_threshold_expression 'I > 2\s(I)'
_cod_data_source_file c8cc08470j2.cif
_cod_data_source_block shelx_CCDC3
_cod_depositor_comments
;
The following automatic conversions were performed:

'_exptl_absorpt_correction_type' value 'MULTI-SCAN' changed to
'multi-scan' according to
/home/data/users/saulius/crontab/automatic-downloads/rss-feeds/RSC/lib/dictionaries/cif_core.dic
dictionary named 'cif_core.dic' version 2.4.2 from 2011-04-26.

Automatic conversion script
Id: cif_fix_values 4973 2017-02-22 13:04:09Z antanas 

 Adding full bibliography for 7122632--7122638.cif.
;
_cod_database_code 7122638
_shelx_space_group_comment
;
The symmetry employed for this shelxl refinement is uniquely defined
by the following loop, which should always be used as a source of
symmetry information in preference to the above space-group names.
They are only intended as comments.
;
_shelxl_version_number 2013-4

loop_
_space_group_symop_operation_xyz
'x, y, z'
'-x+1/2, y+1/2, -z+1/2'
'-x, -y, -z'
'x-1/2, -y-1/2, z-1/2'

loop_
_atom_site_label
_atom_site_type_symbol
_atom_site_fract_x
_atom_site_fract_y
_atom_site_fract_z
_atom_site_U_iso_or_equiv
_atom_site_adp_type
_atom_site_occupancy
_atom_site_site_symmetry_order
_atom_site_calc_flag
_atom_site_refinement_flags_posn
_atom_site_refinement_flags_adp
O1 O 0.6375(3) 0.51145(5) 0.36774(10) 0.0447(3) Uani 1 1 d . .
N1 N 0.3928(4) 0.47004(6) 0.16200(12) 0.0398(4) Uani 1 1 d . .
O2 O 1.1276(4) 0.33312(6) 0.44851(12) 0.0673(5) Uani 1 1 d . .
C12 C 0.6453(4) 0.37804(7) 0.20119(14) 0.0361(4) Uani 1 1 d . .
C7 C 0.5708(4) 0.43733(7) 0.22992(13) 0.0352(4) Uani 1 1 d . .
C2 C 0.4500(4) 0.54664(8) 0.29596(14) 0.0380(4) Uani 1 1 d . .
C8 C 0.7049(4) 0.45668(8) 0.33748(14) 0.0372(4) Uani 1 1 d . .
C1 C 0.3299(4) 0.52610(7) 0.19423(14) 0.0377(4) Uani 1 1 d . .
C11 C 0.8289(4) 0.34197(8) 0.27517(14) 0.0394(4) Uani 1 1 d . .
C9 C 0.8899(5) 0.42316(8) 0.40785(15) 0.0434(5) Uani 1 1 d . .
H9 H 0.9750 0.4383 0.4742 0.052 Uiso 1 1 calc R U
C3 C 0.3900(5) 0.60180(8) 0.32845(16) 0.0448(5) Uani 1 1 d . .
H3 H 0.4726 0.6146 0.3968 0.054 Uiso 1 1 calc R U
C13 C 0.5321(5) 0.35658(8) 0.09915(15) 0.0446(5) Uani 1 1 d . .
H13 H 0.4108 0.3802 0.0491 0.053 Uiso 1 1 calc R U
C6 C 0.1441(5) 0.56325(8) 0.12406(16) 0.0464(5) Uani 1 1 d . .
H6 H 0.0608 0.5506 0.0557 0.056 Uiso 1 1 calc R U
C10 C 0.9604(5) 0.36415(8) 0.38328(15) 0.0457(5) Uani 1 1 d . .
C16 C 0.8926(5) 0.28583(8) 0.24634(16) 0.0483(5) Uani 1 1 d . .
H16 H 1.0134 0.2618 0.2957 0.058 Uiso 1 1 calc R U
C5 C 0.0831(5) 0.61853(8) 0.15528(17) 0.0498(5) Uani 1 1 d . .
H5 H -0.0400 0.6433 0.1078 0.060 Uiso 1 1 calc R U
C4 C 0.2045(5) 0.63768(8) 0.25754(17) 0.0475(5) Uani 1 1 d . .
H4 H 0.1602 0.6751 0.2783 0.057 Uiso 1 1 calc R U
C15 C 0.7791(5) 0.26516(8) 0.14531(17) 0.0496(5) Uani 1 1 d . .
H15 H 0.8237 0.2274 0.1266 0.059 Uiso 1 1 calc R U
C14 C 0.5992(5) 0.30070(9) 0.07225(16) 0.0501(5) Uani 1 1 d . .
H14 H 0.5224 0.2868 0.0041 0.060 Uiso 1 1 calc R U

loop_
_atom_site_aniso_label
_atom_site_aniso_U_11
_atom_site_aniso_U_22
_atom_site_aniso_U_33
_atom_site_aniso_U_23
_atom_site_aniso_U_13
_atom_site_aniso_U_12
O1 0.0583(8) 0.0413(7) 0.0333(7) -0.0023(6) -0.0043(6) -0.0005(6)
N1 0.0440(8) 0.0415(9) 0.0334(8) -0.0001(7) -0.0004(7) -0.0023(7)
O2 0.0897(11) 0.0603(10) 0.0480(9) 0.0064(7) -0.0195(8) 0.0143(8)
C12 0.0370(9) 0.0382(10) 0.0334(9) 0.0000(8) 0.0041(7) -0.0051(7)
C7 0.0346(9) 0.0415(10) 0.0293(9) 0.0013(8) 0.0021(7) -0.0060(7)
C2 0.0387(9) 0.0406(10) 0.0351(10) 0.0026(8) 0.0042(8) -0.0041(8)
C8 0.0401(9) 0.0403(10) 0.0314(9) 0.0002(8) 0.0035(7) -0.0064(8)
C1 0.0399(9) 0.0382(10) 0.0351(10) 0.0000(8) 0.0035(8) -0.0045(8)
C11 0.0399(10) 0.0420(11) 0.0366(10) 0.0034(8) 0.0047(8) -0.0029(8)
C9 0.0505(11) 0.0485(11) 0.0303(10) -0.0002(8) -0.0034(8) -0.0049(9)
C3 0.0502(11) 0.0448(11) 0.0397(11) -0.0053(9) 0.0053(9) -0.0072(9)
C13 0.0504(11) 0.0463(11) 0.0362(10) -0.0023(8) -0.0022(8) -0.0011(9)
C6 0.0502(11) 0.0472(12) 0.0406(11) 0.0007(9) -0.0040(9) -0.0009(9)
C10 0.0488(11) 0.0509(12) 0.0367(10) 0.0053(9) -0.0006(8) -0.0014(9)
C16 0.0541(11) 0.0436(11) 0.0473(12) 0.0069(9) 0.0038(9) 0.0027(9)
C5 0.0505(11) 0.0454(12) 0.0525(12) 0.0046(10) -0.0015(9) 0.0032(9)
C4 0.0455(11) 0.0418(11) 0.0558(12) -0.0037(9) 0.0082(9) -0.0014(9)
C15 0.0557(12) 0.0411(11) 0.0523(12) -0.0040(9) 0.0071(10) -0.0003(9)
C14 0.0573(12) 0.0500(12) 0.0425(11) -0.0085(9) 0.0004(9) -0.0031(10)

loop_
_atom_type_symbol
_atom_type_description
_atom_type_scat_dispersion_real
_atom_type_scat_dispersion_imag
_atom_type_scat_source
C C 0.0033 0.0016 'International Tables Vol C Tables 4.2.6.8 and 6.1.1.4'
H H 0.0000 0.0000 'International Tables Vol C Tables 4.2.6.8 and 6.1.1.4'
N N 0.0061 0.0033 'International Tables Vol C Tables 4.2.6.8 and 6.1.1.4'
O O 0.0106 0.0060 'International Tables Vol C Tables 4.2.6.8 and 6.1.1.4'

loop_
_geom_angle_atom_site_label_1
_geom_angle_atom_site_label_2
_geom_angle_atom_site_label_3
_geom_angle
C8 O1 C2 119.12(14)
C7 N1 C1 117.69(15)
C11 C12 C13 119.03(17)
C11 C12 C7 120.78(16)
C13 C12 C7 120.19(16)
N1 C7 C8 122.95(16)
N1 C7 C12 120.42(15)
C8 C7 C12 116.63(15)
C3 C2 O1 117.69(16)
C3 C2 C1 122.18(17)
O1 C2 C1 120.13(16)
C9 C8 O1 118.39(16)
C9 C8 C7 123.23(17)
O1 C8 C7 118.38(15)
C6 C1 C2 118.18(17)
C6 C1 N1 120.11(16)
C2 C1 N1 121.71(16)
C16 C11 C12 119.61(17)
C16 C11 C10 120.24(17)
C12 C11 C10 120.14(17)
C8 C9 C10 121.57(17)
C8 C9 H9 119.2
C10 C9 H9 119.2
C2 C3 C4 118.50(18)
C2 C3 H3 120.8
C4 C3 H3 120.8
C14 C13 C12 120.31(18)
C14 C13 H13 119.8
C12 C13 H13 119.8
C5 C6 C1 120.28(18)
C5 C6 H6 119.9
C1 C6 H6 119.9
O2 C10 C9 121.57(18)
O2 C10 C11 120.83(18)
C9 C10 C11 117.59(16)
C15 C16 C11 120.77(18)
C15 C16 H16 119.6
C11 C16 H16 119.6
C6 C5 C4 120.22(19)
C6 C5 H5 119.9
C4 C5 H5 119.9
C3 C4 C5 120.64(19)
C3 C4 H4 119.7
C5 C4 H4 119.7
C14 C15 C16 119.67(19)
C14 C15 H15 120.2
C16 C15 H15 120.2
C13 C14 C15 120.61(18)
C13 C14 H14 119.7
C15 C14 H14 119.7

loop_
_geom_bond_atom_site_label_1
_geom_bond_atom_site_label_2
_geom_bond_distance
O1 C8 1.362(2)
O1 C2 1.377(2)
N1 C7 1.296(2)
N1 C1 1.394(2)
O2 C10 1.233(2)
C12 C11 1.399(2)
C12 C13 1.396(2)
C12 C7 1.463(2)
C7 C8 1.462(2)
C2 C3 1.373(3)
C2 C1 1.392(2)
C8 C9 1.339(2)
C1 C6 1.390(2)
C11 C16 1.384(3)
C11 C10 1.486(3)
C9 C10 1.440(3)
C9 H9 0.9300
C3 C4 1.377(3)
C3 H3 0.9300
C13 C14 1.375(3)
C13 H13 0.9300
C6 C5 1.372(3)
C6 H6 0.9300
C16 C15 1.379(3)
C16 H16 0.9300
C5 C4 1.389(3)
C5 H5 0.9300
C4 H4 0.9300
C15 C14 1.378(3)
C15 H15 0.9300
C14 H14 0.9300
